data_2006971
loop_
_publ_author_name
'Yang, P.  '
'Yu, Wentao '
'Wang, J.Y. '
'Wei, J.Q. '
'Liu, Y.G. '

_publ_section_title
;
 LaAl~2.03~(B~4~O~10~)O~0.54~
;
_journal_issue 1
_journal_name_full 'Acta Crystallographica Section C'
_journal_page_first 11
_journal_page_last 12
_journal_paper_doi 10.1107/S010827019701072X
_journal_volume 54
_journal_year 1998
_chemical_formula_moiety 'La Al2.03 B4 O10.54'
_chemical_formula_sum 'Al2.03 B4 La O10.54'
_chemical_formula_weight 405.55
_chemical_name_systematic
;
 ?
;
_space_group_IT_number 189
_symmetry_cell_setting hexagonal
_symmetry_space_group_name_Hall 'P -6 -2'
_symmetry_space_group_name_H-M 'P -6 2 m'
_cell_angle_alpha 90.00
_cell_angle_beta 90.00
_cell_angle_gamma 120.00
_cell_formula_units_Z 1
_cell_length_a 4.6060(10)
_cell_length_b 4.6060(10)
_cell_length_c 9.348(2)
_cell_measurement_reflns_used 25
_cell_measurement_temperature 295
_cell_measurement_theta_max 13
_cell_measurement_theta_min 3
_cell_volume 171.75(6)
_computing_cell_refinement 'Nicolet P3 software (Nicolet, 1985)'
_computing_data_collection 'Nicolet P3 software (Nicolet, 1985)'
_computing_data_reduction 'SHELXTL (Sheldrick, 1985)'
_computing_molecular_graphics SHELXTL
_computing_publication_material SHELXL93
_computing_structure_refinement 'SHELXL93 (Sheldrick, 1993)'
_computing_structure_solution SHELXTL
_diffrn_ambient_temperature 295
_diffrn_measurement_device 'Nicolet R3m/E'
_diffrn_measurement_method \q/2\q
_diffrn_radiation_monochromator graphite
_diffrn_radiation_source 'fine-focus sealed tube'
_diffrn_radiation_type MoK\a
_diffrn_radiation_wavelength 0.71073
_diffrn_reflns_av_R_equivalents 0.0208
_diffrn_reflns_av_sigmaI/netI 0.0217
_diffrn_reflns_limit_h_max 0
_diffrn_reflns_limit_h_min -8
_diffrn_reflns_limit_k_max 0
_diffrn_reflns_limit_k_min -8
_diffrn_reflns_limit_l_max 0
_diffrn_reflns_limit_l_min -20
_diffrn_reflns_number 753
_diffrn_reflns_theta_max 25.6
_diffrn_reflns_theta_min 2.18
_diffrn_standards_decay_% 0
_diffrn_standards_interval_count 100
_diffrn_standards_number 2
_exptl_absorpt_coefficient_mu 6.547
_exptl_absorpt_correction_T_max 0.675
_exptl_absorpt_correction_T_min 0.375
_exptl_absorpt_correction_type
;
XEMP in SHELXTL (Sheldrick, 1985) using \y scan data
;
_exptl_crystal_colour colourless
_exptl_crystal_density_diffrn 3.921
_exptl_crystal_density_meas 3.940(10)
_exptl_crystal_density_method 'flotation in H~2~O'
_exptl_crystal_description prism
_exptl_crystal_F_000 189
_exptl_crystal_size_max 0.20
_exptl_crystal_size_mid 0.10
_exptl_crystal_size_min 0.06
_refine_diff_density_max 2.885
_refine_diff_density_min -2.086
_refine_ls_abs_structure_details 'Flack (1983) parameter = 0.38 (4)'
_refine_ls_abs_structure_Flack 0.38(4)
_refine_ls_extinction_coef 0.00(17)
_refine_ls_extinction_method 'SHELXL93 (Sheldrick, 1993)'
_refine_ls_goodness_of_fit_all 1.091
_refine_ls_goodness_of_fit_obs 1.091
_refine_ls_hydrogen_treatment none
_refine_ls_matrix_type full
_refine_ls_number_parameters 23
_refine_ls_number_reflns 407
_refine_ls_number_restraints 0
_refine_ls_restrained_S_all 2.052
_refine_ls_restrained_S_obs 1.091
_refine_ls_R_factor_all 0.0373
_refine_ls_R_factor_obs .0247
_refine_ls_shift/esd_max 0.000
_refine_ls_shift/esd_mean 0.000
_refine_ls_structure_factor_coef Fsqd
_refine_ls_weighting_details 'w = 1/[\s^2^(Fo^2^)+(0.0443P)^2^+0.138P] where P=(Fo^2^+2Fc^2^)/3'
_refine_ls_weighting_scheme calc
_refine_ls_wR_factor_all 0.1190
_refine_ls_wR_factor_obs .0630
_reflns_number_observed 407
_reflns_number_total 421
_reflns_observed_criterion >2sigma(I)
_cod_data_source_file ta1153.cif
_cod_data_source_block lab3
_cod_depositor_comments
;
The following automatic conversions were performed:

'_refine_ls_weighting_scheme' value 'calc w =
1/[\s^2^(Fo^2^)+(0.0443P)^2^+0.138P] where P=(Fo^2^+2Fc^2^)/3' was
changed to 'calc'. New tag '_refine_ls_weighting_details' was
created. The value of the new tag was set to 'w =
1/[\s^2^(Fo^2^)+(0.0443P)^2^+0.138P] where P=(Fo^2^+2Fc^2^)/3'.

Automatic conversion script
Id: cif_fix_values 3143 2015-03-26 13:38:13Z robertas 
;
_cod_original_sg_symbol_H-M 'P -6 2 m '
_cod_original_formula_sum 'La Al2.03 B4 O10.54'
_cod_database_code 2006971

loop_
_symmetry_equiv_pos_as_xyz
'x, y, z'
'-y, x-y, z'
'-x+y, -x, z'
'x, y, -z'
'-y, x-y, -z'
'-x+y, -x, -z'
'y, x, -z'
'x-y, -y, -z'
'-x, -x+y, -z'
'y, x, z'
'x-y, -y, z'
'-x, -x+y, z'

loop_
_atom_site_aniso_label
_atom_site_aniso_U_11
_atom_site_aniso_U_22
_atom_site_aniso_U_33
_atom_site_aniso_U_12
_atom_site_aniso_U_13
_atom_site_aniso_U_23
La .00798(8) .00798(8) .00519(9) .00399(4) .000 .000
Al .0046(4) .0044(5) .0039(5) .0022(3) .000 .000
B .0076(5) .0076(5) .0040(6) .0038(2) .000 .000
O1 .0069(3) .0069(3) .0024(4) .00347(15) .000 .000
O2 .0112(4) .0058(5) .0055(4) .0029(3) .0031(4) .000
O3 .0011(11) .0011(11) .003(2) .0006(5) .000 .000

loop_
_atom_site_label
_atom_site_fract_x
_atom_site_fract_y
_atom_site_fract_z
_atom_site_U_iso_or_equiv
_atom_site_thermal_displace_type
_atom_site_calc_flag
_atom_site_refinement_flags
_atom_site_occupancy
_atom_site_disorder_group
_atom_site_type_symbol
La .0000 .0000 .0000 .00705(7) Uani d S 1 . La
Al .3885(4) .0000 .5000 .0043(3) Uani d SP .676(6) . Al
B .6667 .3333 .2208(3) .0064(3) Uani d S 1 . B
O1 .6667 .3333 .3751(2) .0054(2) Uani d S 1 . O
O2 .5718(5) .0000 .1608(2) .0081(2) Uani d S 1 . O
O3 .0000 .0000 .5000 .0018(9) Uani d SP .54(3) . O

loop_
_atom_type_symbol
_atom_type_description
_atom_type_scat_dispersion_real
_atom_type_scat_dispersion_imag
_atom_type_scat_source
B B 0.0013 0.0007 'International Tables Vol C Tables 4.2.6.8 and 6.1.1.4'
O O 0.0106 0.0060 'International Tables Vol C Tables 4.2.6.8 and 6.1.1.4'
Al Al 0.0645 0.0514 'International Tables Vol C Tables 4.2.6.8 and 6.1.1.4'
La La -0.2871 2.4523 'International Tables Vol C Tables 4.2.6.8 and 6.1.1.4'

loop_
_geom_angle_atom_site_label_1
_geom_angle_atom_site_label_2
_geom_angle_atom_site_label_3
_geom_angle_site_symmetry_1
_geom_angle_site_symmetry_3
_geom_angle
_geom_angle_publ_flag
O2 La O2 3_665 5_545 133.13(4) yes
O2 La O2 3_665 4_455 133.13(4) ?
O2 La O2 5_545 4_455 87.08(8) yes
O2 La O2 3_665 6_665 74.61(11) yes
O2 La O2 5_545 6_665 87.08(8) ?
O2 La O2 4_455 6_665 87.08(8) ?
O2 La O2 3_665 1_455 87.08(8) ?
O2 La O2 5_545 1_455 133.13(4) ?
O2 La O2 4_455 1_455 74.61(11) ?
O2 La O2 6_665 1_455 133.13(4) ?
O2 La O2 3_665 2_545 87.08(8) ?
O2 La O2 5_545 2_545 74.61(11) ?
O2 La O2 4_455 2_545 133.13(4) ?
O2 La O2 6_665 2_545 133.13(4) ?
O2 La O2 1_455 2_545 87.08(8) ?
O3 Al O1 . 10_545 106.20(6) yes
O3 Al O1 . 7_546 106.20(6) ?
O1 Al O1 10_545 7_546 78.62(8) yes
O3 Al O1 . 4_556 106.20(6) ?
O1 Al O1 10_545 4_556 147.59(12) yes
O1 Al O1 7_546 4_556 92.38(7) yes
O3 Al O1 . . 106.20(6) ?
O1 Al O1 10_545 . 92.38(7) ?
O1 Al O1 7_546 . 147.59(12) ?
O1 Al O1 4_556 . 78.62(8) ?
O3 Al Al . 2_545 81.14(7) ?
O1 Al Al 10_545 2_545 47.93(3) ?
O1 Al Al 7_546 2_545 47.93(3) ?
O1 Al Al 4_556 2_545 139.11(4) ?
O1 Al Al . 2_545 139.11(4) ?
O3 Al Al . 2_655 141.14(7) ?
O1 Al Al 10_545 2_655 103.62(11) ?
O1 Al Al 7_546 2_655 103.62(11) ?
O1 Al Al 4_556 2_655 47.93(3) ?
O1 Al Al . 2_655 47.93(3) ?
Al Al Al 2_545 2_655 137.72(14) ?
O3 Al Al . 3_665 81.14(7) ?
O1 Al Al 10_545 3_665 139.11(4) ?
O1 Al Al 7_546 3_665 139.11(4) ?
O1 Al Al 4_556 3_665 47.93(3) ?
O1 Al Al . 3_665 47.93(3) ?
Al Al Al 2_545 3_665 162.28(15) ?
Al Al Al 2_655 3_665 60.0 ?
O3 Al Al . 3_655 141.14(7) ?
O1 Al Al 10_545 3_655 47.93(3) ?
O1 Al Al 7_546 3_655 47.93(3) ?
O1 Al Al 4_556 3_655 103.62(11) ?
O1 Al Al . 3_655 103.62(11) ?
Al Al Al 2_545 3_655 60.0 ?
Al Al Al 2_655 3_655 77.72(15) ?
Al Al Al 3_665 3_655 137.72(15) ?
O1 B O2 . . 112.23(11) yes
O1 B O2 . 2_655 112.23(11) ?
O2 B O2 . 2_655 106.57(12) yes
O1 B O2 . 3_665 112.23(11) ?
O2 B O2 . 3_665 106.57(13) ?
O2 B O2 2_655 3_665 106.57(13) ?
B O1 Al . 2_655 129.31(4) ?
B O1 Al . . 129.31(4) ?
Al O1 Al 2_655 . 84.14(6) ?
B O1 Al . 3_665 129.31(4) ?
Al O1 Al 2_655 3_665 84.14(6) ?
Al O1 Al . 3_665 84.14(6) ?
B O2 B . 10_545 127.8(2) ?
B O2 La . 1_655 114.04(10) ?
B O2 La 10_545 1_655 114.04(10) ?
Al O3 Al 3 . 120.0 ?
Al O3 Al 3 2 120.0 ?
Al O3 Al . 2 120.0000(10) ?

loop_
_geom_bond_atom_site_label_1
_geom_bond_atom_site_label_2
_geom_bond_site_symmetry_2
_geom_bond_distance
_geom_bond_publ_flag
La O2 3_665 2.479(2) yes
La O2 5_545 2.479(2) yes
La O2 4_455 2.479(2) yes
La O2 6_665 2.479(2) yes
La O2 1_455 2.479(2) yes
La O2 2_545 2.479(2) yes
Al O3 . 1.789(2) yes
Al O1 10_545 1.8425(12) yes
Al O1 7_546 1.8425(12) yes
Al O1 4_556 1.8425(12) yes
Al O1 . 1.8425(12) yes
Al Al 2_545 2.4692(13) ?
Al Al 2_655 2.4692(13) ?
Al Al 3_665 2.4692(13) ?
Al Al 3_655 2.4692(13) ?
B O1 . 1.444(3) yes
B O2 . 1.4804(13) yes
B O2 2_655 1.4804(13) yes
B O2 3_665 1.4804(13) yes
O1 Al 2_655 1.8425(12) ?
O1 Al 3_665 1.8425(12) ?
O2 B 10_545 1.4804(13) ?
O2 La 1_655 2.479(2) ?
O3 Al 3 1.789(2) ?
O3 Al 2 1.789(2) ?
